data_7220189
loop_
_publ_author_name
'Zhu, Longzhi'
'Cao, Xin'
'Qiu, Renhua'
'Iwasaki, Takanori'
'Reddy, Vutukuri Prakash'
'Xu, Xinhua'
'Yin, S.-F.'
'Kambe, Nobuaki'

_publ_section_title
;
 Copper-mediated thiolation of carbazole derivatives and related
 N-heterocycle compounds
;
_journal_name_full 'RSC Adv.'
_journal_paper_doi 10.1039/C5RA04965B
_journal_year 2015
_chemical_formula_moiety 'C22 H15 N3 S'
_chemical_formula_sum 'C22 H15 N3 S'
_chemical_formula_weight 353.43
_chemical_name_systematic
; 
 ? 
;
_space_group_IT_number 61
_symmetry_cell_setting orthorhombic
_symmetry_space_group_name_Hall '-P 2ac 2ab'
_symmetry_space_group_name_H-M 'P b c a'
_atom_sites_solution_hydrogens geom
_atom_sites_solution_primary direct
_atom_sites_solution_secondary difmap
_audit_creation_method SHELXL-97
_audit_update_record
;
2014-11-15 deposited with the CCDC.
2015-04-20 downloaded from the CCDC.
;
_cell_angle_alpha 90.00
_cell_angle_beta 90.00
_cell_angle_gamma 90.00
_cell_formula_units_Z 8
_cell_length_a 8.4993(5)
_cell_length_b 17.7777(11)
_cell_length_c 23.0409(15)
_cell_measurement_reflns_used 4353
_cell_measurement_temperature 298(2)
_cell_measurement_theta_max 26.79
_cell_measurement_theta_min 2.79
_cell_volume 3481.4(4)
_computing_cell_refinement 'SAINT (Bruker, 2002)'
_computing_data_collection 'SMART (Bruker, 2002)'
_computing_data_reduction SAINT
_computing_molecular_graphics 'XP (Bruker, 2002)'
_computing_publication_material 'SHELXL-97 (Bruker, 2002)'
_computing_structure_refinement 'SHELXL-97 (Sheldrick, 1997)'
_computing_structure_solution 'SHELXS-97 (Sheldrick, 1997)'
_diffrn_ambient_temperature 298(2)
_diffrn_measured_fraction_theta_full 0.993
_diffrn_measured_fraction_theta_max 0.993
_diffrn_measurement_device_type 'Bruker APEX II area-detector diffractometer'
_diffrn_measurement_method '\f and \w scans'
_diffrn_radiation_monochromator graphite
_diffrn_radiation_source 'fine-focus sealed tube'
_diffrn_radiation_type MoK\a
_diffrn_radiation_wavelength 0.71073
_diffrn_reflns_av_R_equivalents 0.0281
_diffrn_reflns_av_sigmaI/netI 0.0256
_diffrn_reflns_limit_h_max 10
_diffrn_reflns_limit_h_min -9
_diffrn_reflns_limit_k_max 21
_diffrn_reflns_limit_k_min -21
_diffrn_reflns_limit_l_max 28
_diffrn_reflns_limit_l_min -17
_diffrn_reflns_number 15000
_diffrn_reflns_theta_full 26.00
_diffrn_reflns_theta_max 26.00
_diffrn_reflns_theta_min 2.46
_exptl_absorpt_coefficient_mu 0.196
_exptl_absorpt_correction_T_max 0.9600
_exptl_absorpt_correction_T_min 0.9472
_exptl_absorpt_correction_type multi-scan
_exptl_absorpt_process_details 'SADABS (Bruker, 2002)'
_exptl_crystal_colour Colorless
_exptl_crystal_density_diffrn 1.349
_exptl_crystal_density_method 'not measured'
_exptl_crystal_description Block
_exptl_crystal_F_000 1472
_exptl_crystal_size_max 0.28
_exptl_crystal_size_mid 0.25
_exptl_crystal_size_min 0.21
_refine_diff_density_max 0.275
_refine_diff_density_min -0.384
_refine_diff_density_rms 0.099
_refine_ls_extinction_method none
_refine_ls_goodness_of_fit_ref 1.097
_refine_ls_hydrogen_treatment constr
_refine_ls_matrix_type full
_refine_ls_number_parameters 235
_refine_ls_number_reflns 3408
_refine_ls_number_restraints 0
_refine_ls_restrained_S_all 1.097
_refine_ls_R_factor_all 0.0574
_refine_ls_R_factor_gt 0.0403
_refine_ls_shift/su_max 0.000
_refine_ls_shift/su_mean 0.000
_refine_ls_structure_factor_coef Fsqd
_refine_ls_weighting_details 'calc w=1/[\s^2^(Fo^2^)+(0.0900P)^2^+0.2715P] where P=(Fo^2^+2Fc^2^)/3'
_refine_ls_weighting_scheme calc
_refine_ls_wR_factor_gt 0.1268
_refine_ls_wR_factor_ref 0.1425
_reflns_number_gt 2655
_reflns_number_total 3408
_reflns_threshold_expression I>2\s(I)
_cod_data_source_file c5ra04965b2.cif
_cod_data_source_block mo_20141114c_0m
_cod_depositor_comments
;
The following automatic conversions were performed:

'_symmetry_cell_setting' value 'Orthorhombic' changed to
'orthorhombic' according to
/usr/data/users/saulius/crontab/automatic-downloads/rss-feeds/RSC/lib/dictionaries/cif_core.dic
dictionary named 'cif_core.dic' version 2.4.2 from 2011-04-26.

'_exptl_absorpt_correction_type' value 'Multi-scan' changed to
'multi-scan' according to
/usr/data/users/saulius/crontab/automatic-downloads/rss-feeds/RSC/lib/dictionaries/cif_core.dic
dictionary named 'cif_core.dic' version 2.4.2 from 2011-04-26.

Automatic conversion script
Id: cif_fix_values 3271 2015-04-21 07:52:19Z andrius 
;
_cod_database_code 7220189

loop_
_symmetry_equiv_pos_as_xyz
'x, y, z'
'-x+1/2, -y, z+1/2'
'-x, y+1/2, -z+1/2'
'x+1/2, -y+1/2, -z'
'-x, -y, -z'
'x-1/2, y, -z-1/2'
'x, -y-1/2, z-1/2'
'-x-1/2, y-1/2, z'

loop_
_atom_site_label
_atom_site_type_symbol
_atom_site_fract_x
_atom_site_fract_y
_atom_site_fract_z
_atom_site_U_iso_or_equiv
_atom_site_adp_type
_atom_site_occupancy
_atom_site_symmetry_multiplicity
_atom_site_calc_flag
_atom_site_refinement_flags
S1 S 0.04563(6) 0.09641(3) 0.59000(2) 0.0501(2) Uani 1 1 d .
N1 N 0.10399(17) 0.27140(8) 0.62531(6) 0.0408(4) Uani 1 1 d .
N2 N 0.31398(19) 0.18675(9) 0.62599(7) 0.0490(4) Uani 1 1 d .
N3 N 0.3038(2) 0.28620(9) 0.55684(7) 0.0508(4) Uani 1 1 d .
C1 C 0.0895(2) 0.34531(10) 0.64797(8) 0.0419(4) Uani 1 1 d .
C2 C 0.1724(3) 0.41003(10) 0.63400(10) 0.0519(5) Uani 1 1 d .
H2 H 0.2496 0.4098 0.6054 0.062 Uiso 1 1 calc R
C3 C 0.1358(3) 0.47483(11) 0.66425(11) 0.0607(6) Uani 1 1 d .
H3 H 0.1898 0.5190 0.6559 0.073 Uiso 1 1 calc R
C4 C 0.0201(3) 0.47545(11) 0.70698(11) 0.0636(6) Uani 1 1 d .
H4 H -0.0018 0.5199 0.7267 0.076 Uiso 1 1 calc R
C5 C -0.0621(3) 0.41165(11) 0.72039(10) 0.0571(6) Uani 1 1 d .
H5 H -0.1401 0.4125 0.7487 0.068 Uiso 1 1 calc R
C6 C -0.0267(2) 0.34533(10) 0.69091(8) 0.0441(4) Uani 1 1 d .
C7 C -0.0883(2) 0.26982(10) 0.69478(8) 0.0423(4) Uani 1 1 d .
C8 C -0.0057(2) 0.22538(10) 0.65481(7) 0.0376(4) Uani 1 1 d .
C9 C -0.0473(2) 0.15007(10) 0.64527(8) 0.0396(4) Uani 1 1 d .
C10 C -0.1666(2) 0.12119(11) 0.68045(8) 0.0496(5) Uani 1 1 d .
H10 H -0.1952 0.0710 0.6763 0.060 Uiso 1 1 calc R
C11 C -0.2435(3) 0.16452(12) 0.72112(9) 0.0600(6) Uani 1 1 d .
H11 H -0.3213 0.1428 0.7440 0.072 Uiso 1 1 calc R
C12 C -0.2076(2) 0.23909(12) 0.72845(9) 0.0553(5) Uani 1 1 d .
H12 H -0.2618 0.2684 0.7553 0.066 Uiso 1 1 calc R
C13 C 0.2483(2) 0.24615(10) 0.60113(7) 0.0395(4) Uani 1 1 d .
C14 C 0.4532(2) 0.16636(13) 0.60405(11) 0.0583(6) Uani 1 1 d .
H14 H 0.5035 0.1245 0.6196 0.070 Uiso 1 1 calc R
C15 C 0.5248(3) 0.20417(12) 0.55986(11) 0.0634(6) Uani 1 1 d .
H15 H 0.6230 0.1899 0.5458 0.076 Uiso 1 1 calc R
C16 C 0.4450(3) 0.26401(12) 0.53729(10) 0.0603(6) Uani 1 1 d .
H16 H 0.4907 0.2907 0.5069 0.072 Uiso 1 1 calc R
C17 C -0.0934(2) 0.02435(11) 0.57598(9) 0.0470(5) Uani 1 1 d .
C18 C -0.1959(3) 0.03110(14) 0.52977(10) 0.0638(6) Uani 1 1 d .
H18 H -0.1970 0.0748 0.5076 0.077 Uiso 1 1 calc R
C19 C -0.2961(3) -0.0269(2) 0.51662(14) 0.0932(10) Uani 1 1 d .
H19 H -0.3644 -0.0225 0.4853 0.112 Uiso 1 1 calc R
C20 C -0.2964(4) -0.0904(2) 0.54878(19) 0.1084(14) Uani 1 1 d .
H20 H -0.3664 -0.1289 0.5398 0.130 Uiso 1 1 calc R
C21 C -0.1950(4) -0.09868(14) 0.59430(17) 0.0949(12) Uani 1 1 d .
H21 H -0.1954 -0.1429 0.6159 0.114 Uiso 1 1 calc R
C22 C -0.0907(3) -0.04083(12) 0.60843(12) 0.0637(6) Uani 1 1 d .
H22 H -0.0207 -0.0461 0.6392 0.076 Uiso 1 1 calc R

loop_
_atom_site_aniso_label
_atom_site_aniso_U_11
_atom_site_aniso_U_22
_atom_site_aniso_U_33
_atom_site_aniso_U_23
_atom_site_aniso_U_13
_atom_site_aniso_U_12
S1 0.0484(3) 0.0534(3) 0.0485(3) -0.0065(2) 0.0134(2) -0.0043(2)
N1 0.0385(8) 0.0460(8) 0.0379(8) 0.0033(6) 0.0056(7) 0.0005(6)
N2 0.0398(9) 0.0559(9) 0.0512(10) 0.0097(7) 0.0006(7) 0.0016(7)
N3 0.0526(10) 0.0540(9) 0.0456(9) 0.0076(7) 0.0114(7) -0.0013(7)
C1 0.0412(10) 0.0428(9) 0.0416(10) 0.0028(8) -0.0054(8) 0.0053(7)
C2 0.0492(11) 0.0485(10) 0.0581(12) 0.0088(9) -0.0013(9) 0.0022(8)
C3 0.0640(14) 0.0434(10) 0.0746(15) 0.0051(10) -0.0086(12) 0.0021(9)
C4 0.0685(14) 0.0471(11) 0.0753(16) -0.0108(11) -0.0076(12) 0.0097(10)
C5 0.0533(13) 0.0590(12) 0.0589(13) -0.0095(10) 0.0018(10) 0.0094(9)
C6 0.0403(10) 0.0487(10) 0.0432(10) -0.0003(8) -0.0025(8) 0.0070(7)
C7 0.0395(10) 0.0513(10) 0.0360(10) -0.0006(8) 0.0010(8) 0.0026(7)
C8 0.0339(9) 0.0478(9) 0.0311(9) 0.0032(7) -0.0020(7) 0.0017(7)
C9 0.0377(10) 0.0472(9) 0.0339(9) 0.0014(8) 0.0011(7) 0.0004(7)
C10 0.0505(11) 0.0546(10) 0.0437(10) -0.0007(9) 0.0086(9) -0.0085(9)
C11 0.0546(13) 0.0718(13) 0.0536(13) -0.0053(10) 0.0223(10) -0.0152(11)
C12 0.0504(12) 0.0681(12) 0.0475(11) -0.0118(10) 0.0151(9) -0.0030(10)
C13 0.0382(9) 0.0448(9) 0.0354(9) 0.0012(7) 0.0006(7) -0.0018(7)
C14 0.0417(11) 0.0575(12) 0.0757(15) 0.0058(11) 0.0020(10) 0.0067(9)
C15 0.0472(12) 0.0598(12) 0.0832(17) -0.0087(12) 0.0209(11) -0.0021(10)
C16 0.0598(14) 0.0612(12) 0.0600(14) 0.0021(10) 0.0243(11) -0.0051(10)
C17 0.0446(10) 0.0485(10) 0.0479(11) -0.0095(8) 0.0122(8) 0.0027(8)
C18 0.0527(12) 0.0819(15) 0.0568(13) -0.0183(11) 0.0028(10) 0.0052(11)
C19 0.0625(16) 0.136(3) 0.082(2) -0.048(2) 0.0084(14) -0.0185(17)
C20 0.093(2) 0.118(3) 0.114(3) -0.073(2) 0.050(2) -0.053(2)
C21 0.111(3) 0.0559(14) 0.117(3) -0.0198(15) 0.069(2) -0.0159(14)
C22 0.0663(14) 0.0515(12) 0.0732(15) 0.0001(10) 0.0234(12) 0.0051(10)

loop_
_atom_type_symbol
_atom_type_description
_atom_type_scat_dispersion_real
_atom_type_scat_dispersion_imag
_atom_type_scat_source
C C 0.0033 0.0016 'International Tables Vol C Tables 4.2.6.8 and 6.1.1.4'
H H 0.0000 0.0000 'International Tables Vol C Tables 4.2.6.8 and 6.1.1.4'
N N 0.0061 0.0033 'International Tables Vol C Tables 4.2.6.8 and 6.1.1.4'
S S 0.1246 0.1234 'International Tables Vol C Tables 4.2.6.8 and 6.1.1.4'

loop_
_geom_angle_atom_site_label_1
_geom_angle_atom_site_label_2
_geom_angle_atom_site_label_3
_geom_angle
C17 S1 C9 102.84(9)
C8 N1 C1 107.55(14)
C8 N1 C13 125.09(14)
C1 N1 C13 120.79(14)
C13 N2 C14 115.20(18)
C13 N3 C16 114.67(17)
C2 C1 C6 121.52(18)
C2 C1 N1 129.70(18)
C6 C1 N1 108.77(16)
C3 C2 C1 117.4(2)
C3 C2 H2 121.3
C1 C2 H2 121.3
C2 C3 C4 121.5(2)
C2 C3 H3 119.3
C4 C3 H3 119.3
C5 C4 C3 121.0(2)
C5 C4 H4 119.5
C3 C4 H4 119.5
C4 C5 C6 118.8(2)
C4 C5 H5 120.6
C6 C5 H5 120.6
C5 C6 C1 119.85(18)
C5 C6 C7 132.73(19)
C1 C6 C7 107.43(16)
C12 C7 C8 120.72(17)
C12 C7 C6 131.68(18)
C8 C7 C6 107.59(16)
C7 C8 C9 120.99(17)
C7 C8 N1 108.65(15)
C9 C8 N1 130.04(16)
C10 C9 C8 116.33(16)
C10 C9 S1 122.80(14)
C8 C9 S1 120.85(13)
C11 C10 C9 122.27(18)
C11 C10 H10 118.9
C9 C10 H10 118.9
C12 C11 C10 121.25(19)
C12 C11 H11 119.4
C10 C11 H11 119.4
C11 C12 C7 118.31(18)
C11 C12 H12 120.8
C7 C12 H12 120.8
N2 C13 N3 127.48(17)
N2 C13 N1 116.53(15)
N3 C13 N1 115.97(16)
N2 C14 C15 123.0(2)
N2 C14 H14 118.5
C15 C14 H14 118.5
C14 C15 C16 116.5(2)
C14 C15 H15 121.7
C16 C15 H15 121.7
N3 C16 C15 123.1(2)
N3 C16 H16 118.4
C15 C16 H16 118.4
C22 C17 C18 120.1(2)
C22 C17 S1 119.82(18)
C18 C17 S1 119.89(17)
C19 C18 C17 119.8(3)
C19 C18 H18 120.1
C17 C18 H18 120.1
C20 C19 C18 120.6(3)
C20 C19 H19 119.7
C18 C19 H19 119.7
C19 C20 C21 120.7(3)
C19 C20 H20 119.6
C21 C20 H20 119.6
C20 C21 C22 120.0(3)
C20 C21 H21 120.0
C22 C21 H21 120.0
C17 C22 C21 118.8(3)
C17 C22 H22 120.6
C21 C22 H22 120.6

loop_
_geom_bond_atom_site_label_1
_geom_bond_atom_site_label_2
_geom_bond_distance
S1 C17 1.772(2)
S1 C9 1.7765(18)
N1 C8 1.414(2)
N1 C1 1.419(2)
N1 C13 1.420(2)
N2 C13 1.325(2)
N2 C14 1.337(3)
N3 C13 1.331(2)
N3 C16 1.341(3)
C1 C2 1.387(3)
C1 C6 1.398(3)
C2 C3 1.382(3)
C2 H2 0.9300
C3 C4 1.392(3)
C3 H3 0.9300
C4 C5 1.367(3)
C4 H4 0.9300
C5 C6 1.394(3)
C5 H5 0.9300
C6 C7 1.443(3)
C7 C12 1.389(3)
C7 C8 1.402(2)
C8 C9 1.402(2)
C9 C10 1.396(3)
C10 C11 1.378(3)
C10 H10 0.9300
C11 C12 1.371(3)
C11 H11 0.9300
C12 H12 0.9300
C14 C15 1.364(3)
C14 H14 0.9300
C15 C16 1.365(3)
C15 H15 0.9300
C16 H16 0.9300
C17 C22 1.379(3)
C17 C18 1.381(3)
C18 C19 1.372(4)
C18 H18 0.9300
C19 C20 1.350(5)
C19 H19 0.9300
C20 C21 1.365(5)
C20 H20 0.9300
C21 C22 1.396(4)
C21 H21 0.9300
C22 H22 0.9300

loop_
_geom_torsion_atom_site_label_1
_geom_torsion_atom_site_label_2
_geom_torsion_atom_site_label_3
_geom_torsion_atom_site_label_4
_geom_torsion
C8 N1 C1 C2 178.90(19)
C13 N1 C1 C2 26.0(3)
C8 N1 C1 C6 0.1(2)
C13 N1 C1 C6 -152.79(16)
C6 C1 C2 C3 0.1(3)
N1 C1 C2 C3 -178.54(19)
C1 C2 C3 C4 -0.2(3)
C2 C3 C4 C5 -0.2(4)
C3 C4 C5 C6 0.7(3)
C4 C5 C6 C1 -0.8(3)
C4 C5 C6 C7 179.3(2)
C2 C1 C6 C5 0.5(3)
N1 C1 C6 C5 179.34(17)
C2 C1 C6 C7 -179.64(18)
N1 C1 C6 C7 -0.8(2)
C5 C6 C7 C12 2.3(4)
C1 C6 C7 C12 -177.6(2)
C5 C6 C7 C8 -179.0(2)
C1 C6 C7 C8 1.1(2)
C12 C7 C8 C9 3.8(3)
C6 C7 C8 C9 -175.08(16)
C12 C7 C8 N1 177.85(17)
C6 C7 C8 N1 -1.0(2)
C1 N1 C8 C7 0.56(19)
C13 N1 C8 C7 152.01(16)
C1 N1 C8 C9 173.90(18)
C13 N1 C8 C9 -34.6(3)
C7 C8 C9 C10 -4.4(3)
N1 C8 C9 C10 -177.00(18)
C7 C8 C9 S1 174.25(14)
N1 C8 C9 S1 1.6(3)
C17 S1 C9 C10 21.08(19)
C17 S1 C9 C8 -157.43(15)
C8 C9 C10 C11 2.1(3)
S1 C9 C10 C11 -176.51(17)
C9 C10 C11 C12 0.9(4)
C10 C11 C12 C7 -1.6(3)
C8 C7 C12 C11 -0.7(3)
C6 C7 C12 C11 177.9(2)
C14 N2 C13 N3 1.2(3)
C14 N2 C13 N1 -177.04(17)
C16 N3 C13 N2 -2.3(3)
C16 N3 C13 N1 175.92(17)
C8 N1 C13 N2 -27.8(2)
C1 N1 C13 N2 120.20(18)
C8 N1 C13 N3 153.79(17)
C1 N1 C13 N3 -58.2(2)
C13 N2 C14 C15 1.0(3)
N2 C14 C15 C16 -1.7(4)
C13 N3 C16 C15 1.4(3)
C14 C15 C16 N3 0.4(4)
C9 S1 C17 C22 -87.25(17)
C9 S1 C17 C18 97.81(17)
C22 C17 C18 C19 0.7(3)
S1 C17 C18 C19 175.58(18)
C17 C18 C19 C20 0.6(4)
C18 C19 C20 C21 -1.3(4)
C19 C20 C21 C22 0.7(4)
C18 C17 C22 C21 -1.2(3)
S1 C17 C22 C21 -176.11(17)
C20 C21 C22 C17 0.5(4)
